data_8103993
loop_
_publ_author_name
'Hofmann, W.'

_publ_section_title
;
 Die Struktur von Wolfsbergit, Cu Sb S2 und Emplektit, Cu Bi S2 und deren
 Beziehungen zu der Struktur von Antimonit, Sb2 S3
;
_journal_name_full
;
Zeitschrift fuer Kristallographie, Kristallgeometrie, Kristallphysik, 
Kristallchemie (-144,1977)
;
_journal_page_first 177
_journal_page_last 203
_journal_volume 84
_journal_year 1933
_chemical_formula_sum 'Bi Cu S2'
_chemical_name_systematic 'Cu Bi S2'
_space_group_IT_number 62
_symmetry_space_group_name_Hall '-P 2ac 2n'
_symmetry_space_group_name_H-M 'P n m a'
_cell_angle_alpha 90
_cell_angle_beta 90
_cell_angle_gamma 90
_cell_formula_units_Z 4
_cell_length_a 6.125
_cell_length_b 3.89
_cell_length_c 14.512
_cell_volume 345.767
_citation_journal_id_ASTM ZEKGAX
_cod_data_source_file Hofmann_ZEKGAX_1933_723.cif
_cod_data_source_block Bi1Cu1S2
_cod_original_cell_volume 345.7665
_cod_original_formula_sum 'Bi1 Cu1 S2'
_cod_database_code 8103993

loop_
_symmetry_equiv_pos_as_xyz
x,y,z
-x+1/2,-y,z+1/2
x+1/2,-y+1/2,-z+1/2
-x,y+1/2,-z
-x,-y,-z
x-1/2,y,-z-1/2
-x-1/2,y-1/2,z-1/2
x,-y-1/2,z

loop_
_atom_site_label
_atom_site_type_symbol
_atom_site_fract_x
_atom_site_fract_y
_atom_site_fract_z
_atom_site_occupancy
_atom_site_U_iso_or_equiv
Bi1 Bi+3 0.228 0.25 0.063 1 0.0
Cu1 Cu+1 0.25 0.25 0.825 1 0.0
S2 S-2 0.875 0.25 0.825 1 0.0
S1 S-2 0.625 0.25 0.097 1 0.0
